data_4321879
loop_
_publ_author_name
'Zhiyong Wang'
'Ren-Gen Xiong'
'Bruce M. Foxman'
'Scott R. Wilson'
'Wenbin Lin'

_publ_section_title
;
 Two- and Three-Dimensional Cadmium Coordination Polymers Based on
 N,N-(2-Pyridyl)-(4-pyridylmethyl)amine
;
_journal_name_full 'Inorganic Chemistry'
_journal_page_first 1523
_journal_page_last 1528
_journal_paper_doi 10.1021/ic981123b
_journal_volume 38
_journal_year 1999
_chemical_compound_source
;
?
;
_chemical_formula_moiety ' C11 H11 Cd0.50 N4 O3 '
_chemical_formula_sum 'C11 H11 Cd0.5 N4 O3'
_chemical_formula_weight 303.43
_space_group_IT_number 15
_symmetry_cell_setting monoclinic
_symmetry_space_group_name_Hall '-C 2yc'
_symmetry_space_group_name_H-M 'C 1 2/c 1'
_atom_sites_solution_hydrogens geom
_atom_sites_solution_primary direct
_cell_angle_alpha 90.
_cell_angle_beta 94.730(2)
_cell_angle_gamma 90.
_cell_formula_units_Z 2
_cell_length_a 8.6231(5)
_cell_length_b 17.288(1)
_cell_length_c 16.1675(7)
_cell_measurement_reflns_used 0
_cell_measurement_temperature 298
_cell_measurement_theta_max 0
_cell_measurement_theta_min 0
_cell_volume 2402.0(2)
_diffrn_measured_fraction_theta_max 0.957
_diffrn_measurement_method \w/2\q
_diffrn_radiation_type 'Mo K\a'
_diffrn_radiation_wavelength 0.71073
_diffrn_reflns_av_R_equivalents 0.05
_diffrn_reflns_limit_h_max 10
_diffrn_reflns_limit_h_min -11
_diffrn_reflns_limit_k_max 13
_diffrn_reflns_limit_k_min -22
_diffrn_reflns_limit_l_max 21
_diffrn_reflns_limit_l_min -18
_diffrn_reflns_number 14810
_diffrn_reflns_theta_max 28.24
_diffrn_reflns_theta_min 1.26
_exptl_absorpt_coefficient_mu 0.96
_exptl_absorpt_correction_type none
_exptl_crystal_colour ' none '
_exptl_crystal_density_diffrn 1.68
_exptl_crystal_density_meas 1.67(1)
_exptl_crystal_description ' box '
_exptl_crystal_F_000 1220.22
_exptl_crystal_size_max 0.22
_exptl_crystal_size_mid 0.18
_exptl_crystal_size_min 0.15
_refine_diff_density_max 0.84
_refine_diff_density_min -1.14
_refine_ls_extinction_coef -6.064
_refine_ls_extinction_method 'Larson 1970 Crystallographic Computing eq 22'
_refine_ls_goodness_of_fit_obs 1.0161
_refine_ls_hydrogen_treatment noref
_refine_ls_matrix_type full
_refine_ls_number_parameters 178
_refine_ls_number_reflns 1316
_refine_ls_R_factor_obs 0.0498
_refine_ls_shift/su_max 0.460927
_refine_ls_structure_factor_coef F
_refine_ls_weighting_details
;
 Chebychev polynomial with   3 parameters (Carruthers & Watkin, 1979)
 0.549 0.319 0.218
;
_refine_ls_weighting_scheme calc
_refine_ls_wR_factor_obs 0.0582
_reflns_limit_h_max 11
_reflns_limit_h_min -11
_reflns_limit_k_max 22
_reflns_limit_k_min 0
_reflns_limit_l_max 21
_reflns_limit_l_min 0
_reflns_number_observed 1316
_reflns_number_total 2840
_reflns_observed_criterion >3.00\s(I)
_cod_data_source_file ic981123b_2.cif
_cod_data_source_block Compound2
_cod_original_cell_volume 2402.0
_cod_original_sg_symbol_H-M 'C 1 2/c 1 '
_cod_original_formula_sum ' C11 H11 Cd0.50 N4 O3 '
_cod_database_code 4321879

loop_
_symmetry_equiv_pos_as_xyz
x,y,z
-x,-y,-z
x+1/2,y+1/2,z
-x+1/2,-y+1/2,-z
-x,y,-z+1/2
x,-y,z+1/2
-x+1/2,y+1/2,-z+1/2
x+1/2,-y+1/2,z+1/2

loop_
_atom_site_aniso_label
_atom_site_aniso_U_11
_atom_site_aniso_U_22
_atom_site_aniso_U_33
_atom_site_aniso_U_23
_atom_site_aniso_U_13
_atom_site_aniso_U_12
Cd1 0.0566(5) 0.0297(3) 0.0520(5) 0.0000 0.0000(4) 0.0000
N1 0.052(4) 0.039(3) 0.046(4) 0.005(3) 0.007(3) -0.002(3)
C1 0.049(4) 0.039(3) 0.040(4) 0.006(3) 0.009(4) 0.004(3)
N2 0.059(4) 0.033(3) 0.052(4) -0.006(3) 0.003(3) 0.001(3)
C6 0.061(5) 0.043(4) 0.041(5) 0.005(3) -0.009(4) -0.004(3)
C7 0.048(4) 0.032(3) 0.046(4) 0.001(3) 0.003(3) 0.005(3)
C11 0.050(4) 0.048(4) 0.037(4) -0.003(3) -0.004(4) -0.001(3)
C10 0.055(4) 0.040(3) 0.044(5) -0.011(3) -0.000(4) -0.008(3)
N3 0.062(4) 0.030(3) 0.049(4) -0.000(3) -0.009(3) -0.005(3)
C9 0.091(7) 0.057(5) 0.038(5) 0.006(3) -0.016(5) -0.024(4)
C8 0.083(6) 0.048(4) 0.040(5) 0.003(3) -0.016(4) -0.023(4)
C2 0.077(6) 0.045(4) 0.040(5) -0.002(3) 0.001(4) 0.009(4)
C3 0.080(6) 0.063(5) 0.064(6) 0.007(4) 0.020(5) 0.026(5)
C4 0.058(5) 0.082(6) 0.071(6) 0.019(5) 0.008(5) 0.020(5)
C5 0.048(5) 0.063(5) 0.060(6) 0.010(4) 0.001(4) 0.000(4)
N4 0.060(5) 0.064(4) 0.072(5) -0.007(4) -0.031(4) 0.011(4)
O3 0.274(15) 0.079(6) 0.213(12) -0.046(7) -0.178(12) 0.066(7)
O2 0.094(6) 0.128(8) 0.263(14) 0.041(9) -0.053(8) -0.039(6)
O1 0.085(5) 0.083(5) 0.129(6) -0.032(4) -0.049(5) 0.033(4)

loop_
_atom_site_label
_atom_site_fract_x
_atom_site_fract_y
_atom_site_fract_z
_atom_site_U_iso_or_equiv
_atom_site_occupancy
_atom_site_thermal_displace_type
Cd1 1.0000 0.13424(4) 0.7500 0.0464 1.0000 Uani
N1 1.1101(7) 0.0377(3) 0.6682(4) 0.0456 1.0000 Uani
C1 1.0365(9) -0.0199(4) 0.6256(4) 0.0423 1.0000 Uani
N2 0.8807(8) -0.0136(3) 0.6111(4) 0.0478 1.0000 Uani
C6 0.7847(9) -0.0662(4) 0.5594(5) 0.0490 1.0000 Uani
C7 0.7338(8) -0.1380(4) 0.6018(4) 0.0423 1.0000 Uani
C11 0.6415(9) -0.1919(4) 0.5588(4) 0.0453 1.0000 Uani
C10 0.5890(9) -0.2562(4) 0.5990(5) 0.0466 1.0000 Uani
N3 0.6222(8) -0.2690(3) 0.6800(4) 0.0478 1.0000 Uani
C9 0.7115(11) -0.2165(5) 0.7209(5) 0.0632 1.0000 Uani
C8 0.770(1) -0.1520(4) 0.6855(5) 0.0579 1.0000 Uani
C2 1.119(1) -0.0833(4) 0.5967(5) 0.0541 1.0000 Uani
C3 1.2773(12) -0.0838(5) 0.6090(6) 0.0684 1.0000 Uani
C4 1.353(1) -0.0239(6) 0.6494(6) 0.0703 1.0000 Uani
C5 1.2679(9) 0.0353(5) 0.6792(5) 0.0574 1.0000 Uani
N4 0.6659(9) 0.1589(4) 0.6132(5) 0.0673 1.0000 Uani
O3 0.6281(16) 0.2214(5) 0.5953(8) 0.1996 1.0000 Uani
O2 0.5841(11) 0.1043(6) 0.5917(9) 0.1658 1.0000 Uani
O1 0.7941(8) 0.1429(4) 0.6451(5) 0.1021 1.0000 Uani
H61 0.8453 -0.0824 0.5122 0.0569 1.0000 Uiso
H62 0.6890 -0.0377 0.5373 0.0569 1.0000 Uiso
H111 0.6123 -0.1845 0.4982 0.0530 1.0000 Uiso
H101 0.5233 -0.2948 0.5660 0.0552 1.0000 Uiso
H91 0.7382 -0.2248 0.7816 0.0692 1.0000 Uiso
H81 0.8378 -0.1153 0.7197 0.0647 1.0000 Uiso
H21 1.0630 -0.1274 0.5678 0.0616 1.0000 Uiso
H31 1.3375 -0.1282 0.5882 0.0821 1.0000 Uiso
H41 1.4698 -0.0232 0.6573 0.0835 1.0000 Uiso
H51 1.3238 0.0785 0.7101 0.0679 1.0000 Uiso
H22 0.841(9) 0.024(5) 0.630(5) 0.04(2) 1.0000 Uiso

loop_
_atom_type_symbol
_atom_type_scat_dispersion_real
_atom_type_scat_dispersion_imag
_atom_type_scat_Cromer_Mann_a1
_atom_type_scat_Cromer_Mann_b1
_atom_type_scat_Cromer_Mann_a2
_atom_type_scat_Cromer_Mann_b2
_atom_type_scat_Cromer_Mann_a3
_atom_type_scat_Cromer_Mann_b3
_atom_type_scat_Cromer_Mann_a4
_atom_type_scat_Cromer_Mann_b4
_atom_type_scat_Cromer_Mann_c
_atom_type_scat_source
'Cd  ' -1.0050 1.2020 19.2214 0.5946 17.6444 6.9089 4.4610 24.7008 1.6029 87.4825 5.0694 International_Tables_Vol_IV_Table_2.2B
'O   ' 0.0080 0.0060 3.0485 13.2771 2.2868 5.7011 1.5463 0.3239 0.8670 32.9089 0.2508 International_Tables_Vol_IV_Table_2.2B
'N   ' 0.0040 0.0030 12.2126 0.0057 3.1322 9.8933 2.0125 28.9975 1.1663 0.5826 -11.5290 International_Tables_Vol_IV_Table_2.2B
'C   ' 0.0020 0.0020 2.3100 20.8439 1.0200 10.2075 1.5886 0.5687 0.8650 51.6512 0.2156 International_Tables_Vol_IV_Table_2.2B
'H   ' 0.0000 0.0000 0.4930 10.5109 0.3229 26.1257 0.1402 3.1424 0.0408 57.7997 0.0030 International_Tables_Vol_IV_Table_2.2B

loop_
_geom_angle_atom_site_label_1
_geom_angle_site_symmetry_1
_geom_angle_atom_site_label_2
_geom_angle_site_symmetry_2
_geom_angle_atom_site_label_3
_geom_angle_site_symmetry_3
_geom_angle
_geom_angle_publ_flag
N1 . Cd1 . N1 5_756 90.7(3) yes
N1 . Cd1 . N3 3_555 90.94(19) yes
N1 5_756 Cd1 . N3 3_555 175.1(2) yes
N1 . Cd1 . N3 7_656 175.1(2) yes
N1 5_756 Cd1 . N3 7_656 90.94(19) yes
N3 3_555 Cd1 . N3 7_656 87.8(3) yes
N1 . Cd1 . O1 . 87.5(2) yes
N1 5_756 Cd1 . O1 . 97.7(3) yes
N3 3_555 Cd1 . O1 . 87.1(3) yes
N3 7_656 Cd1 . O1 . 87.7(2) yes
N1 . Cd1 . O1 5_756 97.7(3) yes
N1 5_756 Cd1 . O1 5_756 87.5(2) yes
N3 3_555 Cd1 . O1 5_756 87.7(2) yes
N3 7_656 Cd1 . O1 5_756 87.1(3) yes
O1 . Cd1 . O1 5_756 172.7(3) yes
Cd1 . N1 . C1 . 127.8(5) yes
Cd1 . N1 . C5 . 113.0(5) yes
C1 . N1 . C5 . 118.2(6) yes
N1 . C1 . N2 . 117.0(6) yes
N1 . C1 . C2 . 121.0(7) yes
N2 . C1 . C2 . 122.0(7) yes
C1 . N2 . C6 . 124.3(6) yes
C1 . N2 . H22 . 116.4(57) no
C6 . N2 . H22 . 119.0(57) no
N2 . C6 . C7 . 115.4(6) yes
N2 . C6 . H61 . 107.8(7) no
C7 . C6 . H61 . 108.0(6) no
N2 . C6 . H62 . 108.2(6) no
C7 . C6 . H62 . 107.9(7) no
H61 . C6 . H62 . 109.5(7) no
C6 . C7 . C11 . 120.5(6) yes
C6 . C7 . C8 . 122.8(6) yes
C11 . C7 . C8 . 116.7(6) yes
C7 . C11 . C10 . 120.3(7) yes
C7 . C11 . H111 . 119.8(7) no
C10 . C11 . H111 . 119.9(7) no
C11 . C10 . N3 . 122.9(6) yes
C11 . C10 . H101 . 118.6(8) no
N3 . C10 . H101 . 118.5(7) no
Cd1 3_445 N3 . C10 . 121.9(5) yes
Cd1 3_445 N3 . C9 . 121.1(5) yes
C10 . N3 . C9 . 116.3(6) yes
N3 . C9 . C8 . 124.4(7) yes
N3 . C9 . H91 . 117.8(7) no
C8 . C9 . H91 . 117.8(7) no
C7 . C8 . C9 . 119.4(7) yes
C7 . C8 . H81 . 120.3(7) no
C9 . C8 . H81 . 120.3(7) no
C1 . C2 . C3 . 119.1(8) yes
C1 . C2 . H21 . 120.5(8) no
C3 . C2 . H21 . 120.4(8) no
C2 . C3 . C4 . 120.1(8) yes
C2 . C3 . H31 . 119.8(10) no
C4 . C3 . H31 . 120.1(10) no
C3 . C4 . C5 . 118.9(8) yes
C3 . C4 . H41 . 120.6(9) no
C5 . C4 . H41 . 120.5(10) no
N1 . C5 . C4 . 122.6(8) yes
N1 . C5 . H51 . 118.6(8) no
C4 . C5 . H51 . 118.8(8) no
O3 . N4 . O2 . 120.7(9) yes
O3 . N4 . O1 . 123.2(10) yes
O2 . N4 . O1 . 115.6(8) yes
Cd1 . O1 . N4 . 157.9(7) yes

loop_
_geom_bond_atom_site_label_1
_geom_bond_site_symmetry_1
_geom_bond_atom_site_label_2
_geom_bond_site_symmetry_2
_geom_bond_distance
_geom_bond_publ_flag
Cd1 . N1 . 2.376(6) yes
Cd1 . N1 5_756 2.376(6) yes
Cd1 . N3 3_555 2.321(6) yes
Cd1 . N3 7_656 2.321(6) yes
Cd1 . O1 . 2.357(7) yes
Cd1 . O1 5_756 2.357(7) yes
N1 . C1 . 1.340(9) yes
N1 . C5 . 1.36(1) yes
C1 . N2 . 1.349(9) yes
C1 . C2 . 1.41(1) yes
N2 . C6 . 1.448(9) yes
N2 . H22 . 0.81(8) no
C6 . C7 . 1.50(1) yes
C6 . H61 . 0.999(8) no
C6 . H62 . 1.001(8) no
C7 . C11 . 1.38(1) yes
C7 . C8 . 1.38(1) yes
C11 . C10 . 1.38(1) yes
C11 . H111 . 1.000(7) no
C10 . N3 . 1.34(1) yes
C10 . H101 . 1.001(7) no
N3 . C9 . 1.331(9) yes
C9 . C8 . 1.37(1) yes
C9 . H91 . 0.999(8) no
C8 . H81 . 1.000(7) no
C2 . C3 . 1.359(12) yes
C2 . H21 . 1.000(8) no
C3 . C4 . 1.363(13) yes
C3 . H31 . 1.000(8) no
C4 . C5 . 1.372(12) yes
C4 . H41 . 1.001(9) no
C5 . H51 . 1.000(8) no
N4 . O3 . 1.16(1) yes
N4 . O2 . 1.213(11) yes
N4 . O1 . 1.213(9) yes
